data_7251551
loop_
_publ_author_name
'Churakov, Andrei V.'
'Mel'nik, Elena A.'
'Egorov, Pavel A.'
'Mikhaylov, Alexey A.'
'Tripol'skaya, Tatiana A.'
'Lev, Ovadia'
'Prikhodchenko, Petr V.'

_publ_section_title
;
 Anion-directed architectures in amine halide peroxosolvates: role of
 H2O2/H2O competition in crystal engineering
;
_journal_issue 7
_journal_name_full CrystEngComm
_journal_page_first 1225
_journal_page_last 1237
_journal_paper_doi 10.1039/D5CE01038A
_journal_volume 28
_journal_year 2026
_chemical_formula_moiety '2(C10 H18 N), H2 O2, 2(Cl)'
_chemical_formula_sum 'C20 H38 Cl2 N2 O2'
_chemical_formula_weight 409.42
_space_group_crystal_system triclinic
_space_group_IT_number 2
_space_group_name_Hall '-P 1'
_space_group_name_H-M_alt 'P -1'
_atom_sites_solution_hydrogens mixed
_atom_sites_solution_primary direct
_atom_sites_solution_secondary difmap
_audit_creation_method SHELXL-2019/2
_audit_update_record
;
2024-12-03 deposited with the CCDC.	2025-12-30 downloaded from the CCDC.
;
_cell_angle_alpha 78.253(2)
_cell_angle_beta 78.616(2)
_cell_angle_gamma 87.474(3)
_cell_formula_units_Z 2
_cell_length_a 6.7122(5)
_cell_length_b 11.2178(9)
_cell_length_c 14.5863(12)
_cell_measurement_reflns_used 7473
_cell_measurement_temperature 100(2)
_cell_measurement_theta_max 30.57
_cell_measurement_theta_min 2.57
_cell_volume 1054.13(14)
_computing_cell_refinement 'SAINT (Bruker, 2018)'
_computing_data_collection '<i>APEX3</i> (Bruker, 2018)'
_computing_data_reduction 'SAINT (Bruker, 2018)'
_computing_structure_refinement 'SHELXL-2019/2 (Sheldrick, 2019)'
_computing_structure_solution 'SHELXT (Sheldrick, 2016)'
_diffrn_ambient_temperature 100(2)
_diffrn_measured_fraction_theta_full 0.992
_diffrn_measured_fraction_theta_max 0.994
_diffrn_measurement_device_type 'Bruker D8 Venture'
_diffrn_measurement_method \w
_diffrn_radiation_type MoK\a
_diffrn_radiation_wavelength 0.71073
_diffrn_reflns_av_R_equivalents 0.0203
_diffrn_reflns_av_unetI/netI 0.0274
_diffrn_reflns_Laue_measured_fraction_full 0.992
_diffrn_reflns_Laue_measured_fraction_max 0.994
_diffrn_reflns_limit_h_max 8
_diffrn_reflns_limit_h_min -8
_diffrn_reflns_limit_k_max 14
_diffrn_reflns_limit_k_min -14
_diffrn_reflns_limit_l_max 19
_diffrn_reflns_limit_l_min -19
_diffrn_reflns_number 12068
_diffrn_reflns_point_group_measured_fraction_full 0.992
_diffrn_reflns_point_group_measured_fraction_max 0.994
_diffrn_reflns_theta_full 25.242
_diffrn_reflns_theta_max 28.000
_diffrn_reflns_theta_min 1.854
_exptl_absorpt_coefficient_mu 0.325
_exptl_absorpt_correction_T_max 0.9281
_exptl_absorpt_correction_T_min 0.8317
_exptl_absorpt_correction_type multi-scan
_exptl_absorpt_process_details 'SADABS (Bruker, 2016)'
_exptl_crystal_colour colourless
_exptl_crystal_density_diffrn 1.290
_exptl_crystal_description prism
_exptl_crystal_F_000 444
_exptl_crystal_size_max 0.300
_exptl_crystal_size_mid 0.200
_exptl_crystal_size_min 0.050
_refine_diff_density_max 0.877
_refine_diff_density_min -0.410
_refine_diff_density_rms 0.057
_refine_ls_extinction_method none
_refine_ls_goodness_of_fit_ref 1.060
_refine_ls_hydrogen_treatment mixed
_refine_ls_matrix_type full
_refine_ls_number_parameters 265
_refine_ls_number_reflns 5064
_refine_ls_number_restraints 5
_refine_ls_restrained_S_all 1.061
_refine_ls_R_factor_all 0.0456
_refine_ls_R_factor_gt 0.0396
_refine_ls_shift/su_max 0.000
_refine_ls_shift/su_mean 0.000
_refine_ls_structure_factor_coef Fsqd
_refine_ls_weighting_details 'w=1/[\s^2^(Fo^2^)+(0.0537P)^2^+0.5815P] where P=(Fo^2^+2Fc^2^)/3'
_refine_ls_weighting_scheme calc
_refine_ls_wR_factor_gt 0.1039
_refine_ls_wR_factor_ref 0.1078
_reflns_Friedel_coverage 0.000
_reflns_number_gt 4473
_reflns_number_total 5064
_reflns_threshold_expression 'I > 2\s(I)'
_cod_data_source_file d5ce01038a2.cif
_cod_data_source_block a_CCDC2
_cod_depositor_comments 'Adding full bibliography for 7251547--7251557.cif.'
_cod_database_code 7251551
_shelx_shelxl_version_number 2019/2
_shelx_space_group_comment
;
The symmetry employed for this shelxl refinement is uniquely defined
by the following loop, which should always be used as a source of
symmetry information in preference to the above space-group names.
They are only intended as comments.
;
_shelx_estimated_absorpt_t_min 0.909
_shelx_estimated_absorpt_t_max 0.984

loop_
_space_group_symop_operation_xyz
'x, y, z'
'-x, -y, -z'

loop_
_atom_site_label
_atom_site_type_symbol
_atom_site_fract_x
_atom_site_fract_y
_atom_site_fract_z
_atom_site_U_iso_or_equiv
_atom_site_adp_type
_atom_site_occupancy
_atom_site_site_symmetry_order
_atom_site_calc_flag
_atom_site_refinement_flags_posn
_atom_site_refinement_flags_adp
_atom_site_refinement_flags_occupancy
_atom_site_disorder_assembly
_atom_site_disorder_group
Cl1 Cl 0.82381(6) 0.48422(3) 0.41167(3) 0.02161(11) Uani 1 1 d . . . . .
Cl2 Cl 0.39872(6) 0.91195(4) 0.41425(3) 0.02116(11) Uani 1 1 d . . . . .
O1 O 0.7127(2) 0.76813(13) 0.52273(9) 0.0319(3) Uani 1 1 d D . . . .
H1 H 0.613(3) 0.819(2) 0.4929(16) 0.048 Uiso 1 1 d D U . . .
O2 O 0.8647(2) 0.74746(13) 0.44093(10) 0.0327(3) Uani 1 1 d D . . . .
H2 H 0.849(4) 0.6554(19) 0.4532(17) 0.049 Uiso 1 1 d D U . . .
N1 N 0.4129(2) 0.64097(13) 0.38146(10) 0.0208(3) Uani 1 1 d D . . . .
H11 H 0.523(3) 0.603(2) 0.3945(17) 0.039(6) Uiso 1 1 d D . . . .
H12 H 0.308(3) 0.6027(18) 0.4188(14) 0.030(6) Uiso 1 1 d D . . . .
H13 H 0.408(4) 0.7168(16) 0.3927(17) 0.040(6) Uiso 1 1 d D . . . .
C1 C 0.4128(2) 0.64586(13) 0.27765(10) 0.0140(3) Uani 1 1 d . . . . .
C2 C 0.2276(2) 0.71831(13) 0.25046(11) 0.0159(3) Uani 1 1 d . . . . .
H2A H 0.231292 0.801744 0.262688 0.019 Uiso 1 1 calc R U . . .
H2B H 0.101333 0.678482 0.289304 0.019 Uiso 1 1 calc R U . . .
C3 C 0.2315(2) 0.72359(14) 0.14389(11) 0.0173(3) Uani 1 1 d . . . . .
H3 H 0.111132 0.770785 0.124979 0.021 Uiso 1 1 calc R U . . .
C4 C 0.2239(2) 0.59316(14) 0.12638(12) 0.0202(3) Uani 1 1 d . . . . .
H4A H 0.097353 0.552742 0.164374 0.024 Uiso 1 1 calc R U . . .
H4B H 0.224472 0.595742 0.058079 0.024 Uiso 1 1 calc R U . . .
C5 C 0.4091(2) 0.52106(13) 0.15529(11) 0.0176(3) Uani 1 1 d . . . . .
H5 H 0.404569 0.436434 0.143766 0.021 Uiso 1 1 calc R U . . .
C6 C 0.4042(2) 0.51594(13) 0.26169(11) 0.0177(3) Uani 1 1 d . . . . .
H6A H 0.277966 0.475799 0.300326 0.021 Uiso 1 1 calc R U . . .
H6B H 0.521630 0.468314 0.281498 0.021 Uiso 1 1 calc R U . . .
C7 C 0.6081(2) 0.70871(13) 0.21961(10) 0.0159(3) Uani 1 1 d . . . . .
H7A H 0.727641 0.662953 0.238801 0.019 Uiso 1 1 calc R U . . .
H7B H 0.613049 0.792200 0.231551 0.019 Uiso 1 1 calc R U . . .
C8 C 0.6123(2) 0.71379(13) 0.11310(10) 0.0163(3) Uani 1 1 d . . . . .
H8 H 0.739936 0.754501 0.074325 0.020 Uiso 1 1 calc R U . . .
C9 C 0.6053(2) 0.58344(14) 0.09597(11) 0.0185(3) Uani 1 1 d . . . . .
H9A H 0.609851 0.585667 0.027387 0.022 Uiso 1 1 calc R U . . .
H9B H 0.724693 0.536750 0.114443 0.022 Uiso 1 1 calc R U . . .
C10 C 0.4275(2) 0.78585(13) 0.08408(10) 0.0182(3) Uani 1 1 d . . . . .
H10A H 0.429763 0.789707 0.015469 0.022 Uiso 1 1 calc R U . . .
H10B H 0.432301 0.870111 0.094447 0.022 Uiso 1 1 calc R U . . .
N2 N 1.0678(2) 0.80050(14) 0.59071(10) 0.0208(3) Uani 1 1 d . . . . .
H21 H 1.167(4) 0.844(2) 0.5450(18) 0.042(6) Uiso 1 1 d . . . . .
H22 H 1.091(4) 0.720(2) 0.5927(18) 0.046(7) Uiso 1 1 d . . . . .
H23 H 0.945(4) 0.827(2) 0.5748(16) 0.034(6) Uiso 1 1 d . . . . .
C11 C 1.0662(2) 0.82858(13) 0.68712(10) 0.0153(3) Uani 1 1 d . . . . .
C12 C 1.2524(2) 0.76861(15) 0.72361(11) 0.0204(3) Uani 1 1 d . . . . .
H12A H 1.378087 0.801743 0.679451 0.024 Uiso 1 1 calc R U . . .
H12B H 1.249931 0.679681 0.726749 0.024 Uiso 1 1 calc R U . . .
C13 C 1.2499(2) 0.79427(14) 0.82336(11) 0.0198(3) Uani 1 1 d . . . . .
H4 H 1.370851 0.755073 0.847891 0.024 Uiso 1 1 calc R U . . .
C14 C 1.2566(2) 0.93177(15) 0.81712(12) 0.0216(3) Uani 1 1 d . . . . .
H14A H 1.382784 0.965613 0.773819 0.026 Uiso 1 1 calc R U . . .
H14B H 1.256059 0.949157 0.881038 0.026 Uiso 1 1 calc R U . . .
C15 C 1.0708(2) 0.99130(13) 0.77926(12) 0.0200(3) Uani 1 1 d . . . . .
H15 H 1.074919 1.081219 0.775367 0.024 Uiso 1 1 calc R U . . .
C16 C 1.0732(2) 0.96601(13) 0.67957(11) 0.0185(3) Uani 1 1 d . . . . .
H16A H 0.954337 1.005188 0.654673 0.022 Uiso 1 1 calc R U . . .
H16B H 1.198186 0.999773 0.635178 0.022 Uiso 1 1 calc R U . . .
C17 C 0.8721(2) 0.77575(14) 0.75389(11) 0.0176(3) Uani 1 1 d . . . . .
H17A H 0.867564 0.686844 0.757245 0.021 Uiso 1 1 calc R U . . .
H17B H 0.751776 0.813349 0.729371 0.021 Uiso 1 1 calc R U . . .
C18 C 0.8687(2) 0.80149(14) 0.85347(11) 0.0180(3) Uani 1 1 d . . . . .
H18 H 0.741694 0.767577 0.897728 0.022 Uiso 1 1 calc R U . . .
C19 C 1.0546(3) 0.74177(15) 0.89105(11) 0.0220(3) Uani 1 1 d . . . . .
H19A H 1.050902 0.652625 0.895491 0.026 Uiso 1 1 calc R U . . .
H19B H 1.052372 0.757266 0.955681 0.026 Uiso 1 1 calc R U . . .
C20 C 0.8752(2) 0.93965(15) 0.84685(12) 0.0217(3) Uani 1 1 d . . . . .
H20A H 0.755454 0.978595 0.822658 0.026 Uiso 1 1 calc R U . . .
H20B H 0.871174 0.957330 0.910983 0.026 Uiso 1 1 calc R U . . .

loop_
_atom_site_aniso_label
_atom_site_aniso_U_11
_atom_site_aniso_U_22
_atom_site_aniso_U_33
_atom_site_aniso_U_23
_atom_site_aniso_U_13
_atom_site_aniso_U_12
Cl1 0.0245(2) 0.02102(19) 0.01813(19) -0.00175(14) -0.00342(15) -0.00020(14)
Cl2 0.01880(19) 0.0260(2) 0.01855(19) -0.00398(14) -0.00305(14) -0.00368(14)
O1 0.0270(7) 0.0441(8) 0.0254(7) -0.0092(6) -0.0060(5) 0.0040(6)
O2 0.0342(7) 0.0316(7) 0.0325(7) -0.0106(6) -0.0021(6) -0.0012(6)
N1 0.0262(7) 0.0223(7) 0.0128(6) -0.0023(5) -0.0025(5) 0.0019(6)
C1 0.0159(7) 0.0141(6) 0.0112(6) -0.0024(5) -0.0014(5) 0.0004(5)
C2 0.0151(7) 0.0160(7) 0.0162(7) -0.0050(5) -0.0008(6) 0.0032(5)
C3 0.0175(7) 0.0179(7) 0.0185(7) -0.0066(6) -0.0065(6) 0.0063(5)
C4 0.0179(7) 0.0215(7) 0.0249(8) -0.0100(6) -0.0079(6) 0.0022(6)
C5 0.0196(7) 0.0131(6) 0.0217(8) -0.0070(5) -0.0044(6) 0.0020(5)
C6 0.0189(7) 0.0136(6) 0.0194(7) -0.0019(5) -0.0024(6) 0.0002(5)
C7 0.0144(7) 0.0183(7) 0.0152(7) -0.0038(5) -0.0025(6) -0.0018(5)
C8 0.0165(7) 0.0180(7) 0.0129(7) -0.0028(5) 0.0008(5) -0.0012(5)
C9 0.0180(7) 0.0194(7) 0.0180(7) -0.0073(6) -0.0011(6) 0.0049(6)
C10 0.0259(8) 0.0157(7) 0.0125(7) -0.0026(5) -0.0032(6) 0.0037(6)
N2 0.0210(7) 0.0264(7) 0.0150(6) -0.0047(5) -0.0025(5) -0.0018(6)
C11 0.0144(7) 0.0186(7) 0.0129(7) -0.0038(5) -0.0017(5) -0.0021(5)
C12 0.0184(7) 0.0230(7) 0.0199(8) -0.0074(6) -0.0026(6) 0.0073(6)
C13 0.0178(7) 0.0232(7) 0.0190(7) -0.0046(6) -0.0063(6) 0.0082(6)
C14 0.0178(7) 0.0272(8) 0.0227(8) -0.0074(6) -0.0076(6) -0.0023(6)
C15 0.0209(8) 0.0133(7) 0.0277(8) -0.0068(6) -0.0066(6) 0.0008(6)
C16 0.0164(7) 0.0158(7) 0.0217(8) 0.0016(6) -0.0055(6) -0.0016(5)
C17 0.0167(7) 0.0195(7) 0.0162(7) -0.0048(5) 0.0001(6) -0.0056(6)
C18 0.0160(7) 0.0212(7) 0.0152(7) -0.0040(6) 0.0016(6) -0.0018(6)
C19 0.0280(8) 0.0206(7) 0.0158(7) -0.0009(6) -0.0041(6) 0.0031(6)
C20 0.0179(7) 0.0227(8) 0.0268(8) -0.0130(6) -0.0028(6) 0.0059(6)

loop_
_atom_type_symbol
_atom_type_description
_atom_type_scat_dispersion_real
_atom_type_scat_dispersion_imag
_atom_type_scat_source
C C 0.0033 0.0016 'International Tables Vol C Tables 4.2.6.8 and 6.1.1.4'
H H 0.0000 0.0000 'International Tables Vol C Tables 4.2.6.8 and 6.1.1.4'
Cl Cl 0.1484 0.1585 'International Tables Vol C Tables 4.2.6.8 and 6.1.1.4'
N N 0.0061 0.0033 'International Tables Vol C Tables 4.2.6.8 and 6.1.1.4'
O O 0.0106 0.0060 'International Tables Vol C Tables 4.2.6.8 and 6.1.1.4'

loop_
_geom_angle_atom_site_label_1
_geom_angle_atom_site_label_2
_geom_angle_atom_site_label_3
_geom_angle
_geom_angle_site_symmetry_1
_geom_angle_site_symmetry_3
_geom_angle_publ_flag
O2 O1 H1 102.7(13) . . ?
O1 O2 H2 96.8(13) . . ?
C1 N1 H11 107.8(16) . . ?
C1 N1 H12 112.5(15) . . ?
H11 N1 H12 109(2) . . ?
C1 N1 H13 109.6(15) . . ?
H11 N1 H13 111(2) . . ?
H12 N1 H13 107(2) . . ?
N1 C1 C7 107.89(12) . . ?
N1 C1 C6 108.70(12) . . ?
C7 C1 C6 110.73(12) . . ?
N1 C1 C2 109.26(12) . . ?
C7 C1 C2 110.13(12) . . ?
C6 C1 C2 110.08(12) . . ?
C1 C2 C3 108.52(12) . . ?
C1 C2 H2A 110.0 . . ?
C3 C2 H2A 110.0 . . ?
C1 C2 H2B 110.0 . . ?
C3 C2 H2B 110.0 . . ?
H2A C2 H2B 108.4 . . ?
C10 C3 C2 109.69(12) . . ?
C10 C3 C4 109.42(12) . . ?
C2 C3 C4 109.26(12) . . ?
C10 C3 H3 109.5 . . ?
C2 C3 H3 109.5 . . ?
C4 C3 H3 109.5 . . ?
C5 C4 C3 109.35(12) . . ?
C5 C4 H4A 109.8 . . ?
C3 C4 H4A 109.8 . . ?
C5 C4 H4B 109.8 . . ?
C3 C4 H4B 109.8 . . ?
H4A C4 H4B 108.3 . . ?
C6 C5 C9 109.61(12) . . ?
C6 C5 C4 109.21(13) . . ?
C9 C5 C4 109.77(12) . . ?
C6 C5 H5 109.4 . . ?
C9 C5 H5 109.4 . . ?
C4 C5 H5 109.4 . . ?
C1 C6 C5 108.59(12) . . ?
C1 C6 H6A 110.0 . . ?
C5 C6 H6A 110.0 . . ?
C1 C6 H6B 110.0 . . ?
C5 C6 H6B 110.0 . . ?
H6A C6 H6B 108.4 . . ?
C1 C7 C8 108.84(12) . . ?
C1 C7 H7A 109.9 . . ?
C8 C7 H7A 109.9 . . ?
C1 C7 H7B 109.9 . . ?
C8 C7 H7B 109.9 . . ?
H7A C7 H7B 108.3 . . ?
C10 C8 C9 109.56(12) . . ?
C10 C8 C7 109.40(12) . . ?
C9 C8 C7 109.13(12) . . ?
C10 C8 H8 109.6 . . ?
C9 C8 H8 109.6 . . ?
C7 C8 H8 109.6 . . ?
C5 C9 C8 109.57(12) . . ?
C5 C9 H9A 109.8 . . ?
C8 C9 H9A 109.8 . . ?
C5 C9 H9B 109.8 . . ?
C8 C9 H9B 109.8 . . ?
H9A C9 H9B 108.2 . . ?
C8 C10 C3 109.59(12) . . ?
C8 C10 H10A 109.8 . . ?
C3 C10 H10A 109.8 . . ?
C8 C10 H10B 109.8 . . ?
C3 C10 H10B 109.8 . . ?
H10A C10 H10B 108.2 . . ?
C11 N2 H21 111.0(15) . . ?
C11 N2 H22 109.6(16) . . ?
H21 N2 H22 109(2) . . ?
C11 N2 H23 106.6(14) . . ?
H21 N2 H23 107(2) . . ?
H22 N2 H23 114(2) . . ?
N2 C11 C16 109.87(12) . . ?
N2 C11 C17 108.02(12) . . ?
C16 C11 C17 110.52(13) . . ?
N2 C11 C12 108.48(12) . . ?
C16 C11 C12 109.87(12) . . ?
C17 C11 C12 110.04(12) . . ?
C11 C12 C13 108.98(12) . . ?
C11 C12 H12A 109.9 . . ?
C13 C12 H12A 109.9 . . ?
C11 C12 H12B 109.9 . . ?
C13 C12 H12B 109.9 . . ?
H12A C12 H12B 108.3 . . ?
C14 C13 C19 109.77(13) . . ?
C14 C13 C12 109.27(13) . . ?
C19 C13 C12 109.22(13) . . ?
C14 C13 H4 109.5 . . ?
C19 C13 H4 109.5 . . ?
C12 C13 H4 109.5 . . ?
C13 C14 C15 109.23(12) . . ?
C13 C14 H14A 109.8 . . ?
C15 C14 H14A 109.8 . . ?
C13 C14 H14B 109.8 . . ?
C15 C14 H14B 109.8 . . ?
H14A C14 H14B 108.3 . . ?
C14 C15 C16 109.87(13) . . ?
C14 C15 C20 109.83(13) . . ?
C16 C15 C20 109.34(12) . . ?
C14 C15 H15 109.3 . . ?
C16 C15 H15 109.3 . . ?
C20 C15 H15 109.3 . . ?
C11 C16 C15 108.43(12) . . ?
C11 C16 H16A 110.0 . . ?
C15 C16 H16A 110.0 . . ?
C11 C16 H16B 110.0 . . ?
C15 C16 H16B 110.0 . . ?
H16A C16 H16B 108.4 . . ?
C11 C17 C18 108.96(12) . . ?
C11 C17 H17A 109.9 . . ?
C18 C17 H17A 109.9 . . ?
C11 C17 H17B 109.9 . . ?
C18 C17 H17B 109.9 . . ?
H17A C17 H17B 108.3 . . ?
C17 C18 C19 109.39(13) . . ?
C17 C18 C20 109.12(12) . . ?
C19 C18 C20 109.49(13) . . ?
C17 C18 H18 109.6 . . ?
C19 C18 H18 109.6 . . ?
C20 C18 H18 109.6 . . ?
C18 C19 C13 109.65(12) . . ?
C18 C19 H19A 109.7 . . ?
C13 C19 H19A 109.7 . . ?
C18 C19 H19B 109.7 . . ?
C13 C19 H19B 109.7 . . ?
H19A C19 H19B 108.2 . . ?
C15 C20 C18 109.47(12) . . ?
C15 C20 H20A 109.8 . . ?
C18 C20 H20A 109.8 . . ?
C15 C20 H20B 109.8 . . ?
C18 C20 H20B 109.8 . . ?
H20A C20 H20B 108.2 . . ?

loop_
_geom_bond_atom_site_label_1
_geom_bond_atom_site_label_2
_geom_bond_distance
_geom_bond_site_symmetry_2
_geom_bond_publ_flag
O1 O2 1.4590(19) . ?
O1 H1 0.97(2) . ?
O2 H2 1.02(2) . ?
N1 C1 1.5040(19) . ?
N1 H11 0.869(16) . ?
N1 H12 0.869(16) . ?
N1 H13 0.896(16) . ?
C1 C7 1.527(2) . ?
C1 C6 1.527(2) . ?
C1 C2 1.529(2) . ?
C2 C3 1.539(2) . ?
C2 H2A 0.9900 . ?
C2 H2B 0.9900 . ?
C3 C10 1.536(2) . ?
C3 C4 1.540(2) . ?
C3 H3 1.0000 . ?
C4 C5 1.535(2) . ?
C4 H4A 0.9900 . ?
C4 H4B 0.9900 . ?
C5 C6 1.535(2) . ?
C5 C9 1.535(2) . ?
C5 H5 1.0000 . ?
C6 H6A 0.9900 . ?
C6 H6B 0.9900 . ?
C7 C8 1.538(2) . ?
C7 H7A 0.9900 . ?
C7 H7B 0.9900 . ?
C8 C10 1.534(2) . ?
C8 C9 1.537(2) . ?
C8 H8 1.0000 . ?
C9 H9A 0.9900 . ?
C9 H9B 0.9900 . ?
C10 H10A 0.9900 . ?
C10 H10B 0.9900 . ?
N2 C11 1.5004(19) . ?
N2 H21 0.92(3) . ?
N2 H22 0.91(3) . ?
N2 H23 0.92(2) . ?
C11 C16 1.525(2) . ?
C11 C17 1.526(2) . ?
C11 C12 1.530(2) . ?
C12 C13 1.536(2) . ?
C12 H12A 0.9900 . ?
C12 H12B 0.9900 . ?
C13 C14 1.529(2) . ?
C13 C19 1.536(2) . ?
C13 H4 1.0000 . ?
C14 C15 1.534(2) . ?
C14 H14A 0.9900 . ?
C14 H14B 0.9900 . ?
C15 C16 1.534(2) . ?
C15 C20 1.535(2) . ?
C15 H15 1.0000 . ?
C16 H16A 0.9900 . ?
C16 H16B 0.9900 . ?
C17 C18 1.533(2) . ?
C17 H17A 0.9900 . ?
C17 H17B 0.9900 . ?
C18 C19 1.534(2) . ?
C18 C20 1.535(2) . ?
C18 H18 1.0000 . ?
C19 H19A 0.9900 . ?
C19 H19B 0.9900 . ?
C20 H20A 0.9900 . ?
C20 H20B 0.9900 . ?

loop_
_geom_hbond_atom_site_label_D
_geom_hbond_atom_site_label_H
_geom_hbond_atom_site_label_A
_geom_hbond_distance_DH
_geom_hbond_distance_HA
_geom_hbond_distance_DA
_geom_hbond_angle_DHA
_geom_hbond_site_symmetry_A
_geom_hbond_publ_flag
O1 H1 Cl2 0.97(2) 2.12(2) 3.0863(14) 172(2) . yes
O2 H2 Cl1 1.02(2) 2.15(2) 3.0998(14) 154.3(19) . yes
N1 H11 Cl1 0.869(16) 2.399(16) 3.2606(15) 171(2) . yes
N1 H12 Cl1 0.869(16) 2.466(19) 3.1906(15) 141.3(18) 2_666 yes
N1 H13 Cl2 0.896(16) 2.271(16) 3.1665(15) 178(2) . yes
N2 H22 Cl1 0.91(3) 2.34(3) 3.2499(16) 175(2) 2_766 yes
N2 H23 O1 0.92(2) 2.05(2) 2.8199(19) 140.4(19) . yes
N2 H21 Cl2 0.92(3) 2.23(3) 3.1303(15) 165(2) 1_655 yes

loop_
_geom_torsion_atom_site_label_1
_geom_torsion_atom_site_label_2
_geom_torsion_atom_site_label_3
_geom_torsion_atom_site_label_4
_geom_torsion
_geom_torsion_site_symmetry_1
_geom_torsion_site_symmetry_2
_geom_torsion_site_symmetry_3
_geom_torsion_site_symmetry_4
_geom_torsion_publ_flag
H1 O1 O2 H2 -117(2) . . . . ?
